data_4315235
loop_
_publ_author_name
'Fei-Yan Yi'
'Qi-Pu Lin'
'Tian-Hua Zhou'
'Jiang-Gao Mao'

_publ_section_title
;
 A Series of New Manganese(II) Sulfonate-Arsonates with 2D Layer, 1D
 Chain, and 0D Clusters Structures
;
_journal_name_full 'Inorganic Chemistry'
_journal_page_first 3489
_journal_page_last 3500
_journal_paper_doi 10.1021/ic100103k
_journal_volume 49
_journal_year 2010
_chemical_formula_sum 'C54 H47 As Cl2 Mn2 N8 O19 S'
_chemical_formula_weight 1399.76
_chemical_name_systematic
; 
 ? 
;
_space_group_IT_number 2
_symmetry_cell_setting triclinic
_symmetry_space_group_name_Hall '-P 1'
_symmetry_space_group_name_H-M 'P -1'
_atom_sites_solution_hydrogens geom
_atom_sites_solution_primary direct
_atom_sites_solution_secondary difmap
_audit_creation_method SHELXL-97
_cell_angle_alpha 68.834(12)
_cell_angle_beta 72.813(13)
_cell_angle_gamma 73.420(13)
_cell_formula_units_Z 2
_cell_length_a 14.285(4)
_cell_length_b 14.874(5)
_cell_length_c 15.715(5)
_cell_measurement_reflns_used 6242
_cell_measurement_temperature 293(2)
_cell_measurement_theta_max 27.4719
_cell_measurement_theta_min 3.0472
_cell_volume 2914.3(16)
_computing_cell_refinement 'CrystalClear (Rigaku/MSC Inc., 2005)'
_computing_data_collection 'CrystalClear (Rigaku/MSC Inc., 2005)'
_computing_data_reduction 'CrystalClear (Rigaku/MSC Inc., 2005)'
_computing_structure_refinement 'SHELXL-97 (Sheldrick, 1997)'
_computing_structure_solution 'SHELXS-97 (Sheldrick, 1990)'
_diffrn_ambient_temperature 293(2)
_diffrn_detector_area_resol_mean 14.6306
_diffrn_measured_fraction_theta_full 0.934
_diffrn_measured_fraction_theta_max 0.934
_diffrn_measurement_device_type 'Mercury70 (2x2 bin mode)'
_diffrn_measurement_method CCD_Profile_fitting
_diffrn_radiation_monochromator graphite
_diffrn_radiation_source 'fine-focus sealed tube'
_diffrn_radiation_type MoK\a
_diffrn_radiation_wavelength 0.71073
_diffrn_reflns_av_R_equivalents 0.0391
_diffrn_reflns_av_sigmaI/netI 0.0698
_diffrn_reflns_limit_h_max 16
_diffrn_reflns_limit_h_min -18
_diffrn_reflns_limit_k_max 19
_diffrn_reflns_limit_k_min -19
_diffrn_reflns_limit_l_max 20
_diffrn_reflns_limit_l_min -20
_diffrn_reflns_number 22821
_diffrn_reflns_theta_full 27.48
_diffrn_reflns_theta_max 27.48
_diffrn_reflns_theta_min 2.34
_exptl_absorpt_coefficient_mu 1.206
_exptl_absorpt_correction_T_max 1
_exptl_absorpt_correction_T_min 0.5817
_exptl_absorpt_correction_type multi-scan
_exptl_crystal_colour yellow
_exptl_crystal_density_diffrn 1.595
_exptl_crystal_density_method 'not measured'
_exptl_crystal_description prism
_exptl_crystal_F_000 1424
_exptl_crystal_size_max 0.3
_exptl_crystal_size_mid 0.25
_exptl_crystal_size_min 0.2
_refine_diff_density_max 0.881
_refine_diff_density_min -0.774
_refine_diff_density_rms 0.093
_refine_ls_extinction_method shelxtl
_refine_ls_goodness_of_fit_ref 1.050
_refine_ls_hydrogen_treatment constr
_refine_ls_matrix_type full
_refine_ls_number_parameters 786
_refine_ls_number_reflns 12508
_refine_ls_number_restraints 19
_refine_ls_restrained_S_all 1.071
_refine_ls_R_factor_all 0.0984
_refine_ls_R_factor_gt 0.0706
_refine_ls_shift/su_max 0.001
_refine_ls_shift/su_mean 0.000
_refine_ls_structure_factor_coef Fsqd
_refine_ls_weighting_details 'calc w=1/[\s^2^(Fo^2^)+(0.1069P)^2^+2.4713P] where P=(Fo^2^+2Fc^2^)/3'
_refine_ls_weighting_scheme calc
_refine_ls_wR_factor_gt 0.1863
_refine_ls_wR_factor_ref 0.2131
_reflns_number_gt 8906
_reflns_number_total 12508
_reflns_threshold_expression >2sigma(I)
_cod_data_source_file ic100103k_si_001_06.cif
_cod_data_source_block 6
_cod_depositor_comments
;
The following automatic conversions were performed:

'_exptl_absorpt_correction_type' value 'Multi-scan' changed to
'multi-scan' according to the built-in table from CIF Core dictionary
named 'cif_core.dic' version 2.4.1 from 2010-06-29.

Automatic conversion script
Id: cif_fix_values 1646 2011-03-28 12:23:43Z adriana 
;
_cod_original_cell_volume 2914.4(15)
_cod_database_code 4315235

loop_
_symmetry_equiv_pos_as_xyz
'x, y, z'
'-x, -y, -z'

loop_
_atom_site_label
_atom_site_type_symbol
_atom_site_fract_x
_atom_site_fract_y
_atom_site_fract_z
_atom_site_U_iso_or_equiv
_atom_site_adp_type
_atom_site_occupancy
_atom_site_symmetry_multiplicity
_atom_site_calc_flag
_atom_site_refinement_flags
_atom_site_disorder_assembly
_atom_site_disorder_group
Mn1 Mn 0.28438(5) 0.84589(6) -0.15940(5) 0.0445(2) Uani 1 1 d . . .
Mn2 Mn 0.26554(6) 0.67606(5) 0.29603(5) 0.0437(2) Uani 1 1 d . . .
As1 As 0.36267(4) 0.79245(4) 0.06048(3) 0.04272(16) Uani 1 1 d . . .
S1 S 0.40351(10) 0.82805(9) 0.25170(8) 0.0485(3) Uani 1 1 d . . .
N1 N 0.1156(3) 0.9072(4) -0.1278(3) 0.0598(12) Uani 1 1 d . . .
N2 N 0.2620(3) 1.0148(3) -0.1989(3) 0.0496(10) Uani 1 1 d . . .
N3 N 0.2854(3) 0.8694(3) -0.3136(3) 0.0445(9) Uani 1 1 d . . .
N4 N 0.4470(3) 0.8271(3) -0.2393(3) 0.0451(9) Uani 1 1 d . . .
N5 N 0.1643(3) 0.5708(3) 0.3170(3) 0.0527(10) Uani 1 1 d . . .
N6 N 0.1061(3) 0.7528(3) 0.3396(3) 0.0499(10) Uani 1 1 d . . .
N7 N 0.3919(4) 0.5428(3) 0.3112(3) 0.0588(11) Uani 1 1 d . . .
N8 N 0.2723(3) 0.6129(3) 0.4512(3) 0.0553(11) Uani 1 1 d . . .
C1 C -0.0847(5) 0.9963(9) -0.0878(6) 0.104(3) Uani 1 1 d . . .
H1B H -0.1520 1.0256 -0.0755 0.124 Uiso 1 1 calc R . .
C2 C -0.0574(6) 0.8985(8) -0.0755(6) 0.096(3) Uani 1 1 d . . .
H2A H -0.1054 0.8597 -0.0532 0.115 Uiso 1 1 calc R . .
C3 C 0.0444(5) 0.8563(6) -0.0967(4) 0.0765(19) Uani 1 1 d . . .
H3A H 0.0625 0.7889 -0.0884 0.092 Uiso 1 1 calc R . .
C4 C 0.0885(4) 1.0056(5) -0.1403(3) 0.0569(14) Uani 1 1 d . . .
C5 C 0.1655(4) 1.0619(4) -0.1751(3) 0.0552(13) Uani 1 1 d . . .
C6 C 0.3331(5) 1.0675(4) -0.2339(4) 0.0617(14) Uani 1 1 d . . .
H6A H 0.3989 1.0360 -0.2510 0.074 Uiso 1 1 calc R . .
C7 C 0.3131(6) 1.1677(5) -0.2459(4) 0.0748(18) Uani 1 1 d . . .
H7A H 0.3650 1.2021 -0.2708 0.090 Uiso 1 1 calc R . .
C8 C 0.2187(6) 1.2153(5) -0.2214(5) 0.080(2) Uani 1 1 d . . .
H8A H 0.2054 1.2822 -0.2281 0.096 Uiso 1 1 calc R . .
C9 C 0.1414(5) 1.1642(5) -0.1863(4) 0.0645(16) Uani 1 1 d . . .
C10 C 0.0387(7) 1.2083(6) -0.1618(5) 0.093(2) Uani 1 1 d . . .
H10A H 0.0214 1.2751 -0.1675 0.111 Uiso 1 1 calc R . .
C11 C -0.0337(6) 1.1559(7) -0.1307(5) 0.093(3) Uani 1 1 d . . .
H11A H -0.1000 1.1874 -0.1163 0.112 Uiso 1 1 calc R . .
C12 C -0.0115(5) 1.0540(6) -0.1192(4) 0.077(2) Uani 1 1 d . . .
C13 C 0.6238(4) 0.7923(5) -0.2550(4) 0.0645(15) Uani 1 1 d . . .
H13A H 0.6775 0.7712 -0.2259 0.077 Uiso 1 1 calc R . .
C14 C 0.6398(4) 0.8175(5) -0.3495(4) 0.0628(15) Uani 1 1 d . . .
H14A H 0.7044 0.8157 -0.3857 0.075 Uiso 1 1 calc R . .
C15 C 0.5580(4) 0.8460(4) -0.3918(3) 0.0498(12) Uani 1 1 d . . .
C16 C 0.5671(4) 0.8710(4) -0.4909(3) 0.0572(14) Uani 1 1 d . . .
H16A H 0.6301 0.8705 -0.5303 0.069 Uiso 1 1 calc R . .
C17 C 0.4870(4) 0.8947(4) -0.5270(3) 0.0572(14) Uani 1 1 d . . .
H17A H 0.4953 0.9107 -0.5914 0.069 Uiso 1 1 calc R . .
C18 C 0.3883(4) 0.8964(4) -0.4698(3) 0.0474(11) Uani 1 1 d . . .
C19 C 0.3029(4) 0.9152(4) -0.5045(4) 0.0586(14) Uani 1 1 d . . .
H19A H 0.3080 0.9311 -0.5684 0.070 Uiso 1 1 calc R . .
C20 C 0.2121(4) 0.9102(5) -0.4446(4) 0.0610(14) Uani 1 1 d . . .
H20A H 0.1548 0.9220 -0.4668 0.073 Uiso 1 1 calc R . .
C21 C 0.2071(4) 0.8870(4) -0.3501(4) 0.0556(13) Uani 1 1 d . . .
H21A H 0.1449 0.8836 -0.3097 0.067 Uiso 1 1 calc R . .
C22 C 0.3752(4) 0.8735(3) -0.3723(3) 0.0414(10) Uani 1 1 d . . .
C23 C 0.4623(3) 0.8493(3) -0.3332(3) 0.0403(10) Uani 1 1 d . . .
C24 C 0.5260(4) 0.7984(5) -0.2020(4) 0.0587(14) Uani 1 1 d . . .
H24A H 0.5161 0.7814 -0.1374 0.070 Uiso 1 1 calc R . .
C25 C -0.1334(5) 0.6684(6) 0.4306(5) 0.082(2) Uani 1 1 d . . .
H25A H -0.1997 0.6897 0.4573 0.099 Uiso 1 1 calc R . .
C26 C -0.0649(4) 0.7314(5) 0.4042(4) 0.0670(16) Uani 1 1 d . . .
C27 C -0.0892(5) 0.8275(6) 0.4107(5) 0.082(2) Uani 1 1 d . . .
H27A H -0.1547 0.8537 0.4354 0.099 Uiso 1 1 calc R . .
C28 C -0.0186(5) 0.8816(6) 0.3818(5) 0.0811(19) Uani 1 1 d . . .
H28A H -0.0357 0.9458 0.3847 0.097 Uiso 1 1 calc R . .
C29 C 0.0790(4) 0.8421(4) 0.3478(4) 0.0597(14) Uani 1 1 d . . .
H29A H 0.1275 0.8797 0.3300 0.072 Uiso 1 1 calc R . .
C30 C 0.0360(4) 0.6971(4) 0.3665(3) 0.0516(12) Uani 1 1 d . . .
C31 C 0.0656(4) 0.6011(4) 0.3541(3) 0.0555(13) Uani 1 1 d . . .
C32 C 0.1909(5) 0.4838(4) 0.3021(5) 0.0709(16) Uani 1 1 d . . .
H32A H 0.2575 0.4632 0.2755 0.085 Uiso 1 1 calc R . .
C33 C 0.1256(6) 0.4220(5) 0.3236(6) 0.086(2) Uani 1 1 d . . .
H33A H 0.1478 0.3616 0.3117 0.103 Uiso 1 1 calc R . .
C34 C 0.0285(6) 0.4514(5) 0.3625(5) 0.086(2) Uani 1 1 d . . .
H34A H -0.0163 0.4104 0.3784 0.103 Uiso 1 1 calc R . .
C35 C -0.0053(5) 0.5432(5) 0.3792(4) 0.0682(16) Uani 1 1 d . . .
C36 C -0.1059(5) 0.5792(6) 0.4183(5) 0.082(2) Uani 1 1 d . . .
H36A H -0.1533 0.5405 0.4356 0.098 Uiso 1 1 calc R . .
C37 C 0.5288(6) 0.4276(5) 0.2553(7) 0.090(2) Uani 1 1 d . . .
H37A H 0.5704 0.4071 0.2049 0.108 Uiso 1 1 calc R . .
C38 C 0.4531(5) 0.5112(5) 0.2412(5) 0.0748(18) Uani 1 1 d . . .
H38A H 0.4450 0.5462 0.1805 0.090 Uiso 1 1 calc R . .
C39 C 0.4033(4) 0.4909(4) 0.3990(4) 0.0619(15) Uani 1 1 d . . .
C40 C 0.3399(4) 0.5286(4) 0.4736(4) 0.0592(15) Uani 1 1 d . . .
C41 C 0.2181(5) 0.6523(5) 0.5195(4) 0.0759(19) Uani 1 1 d . . .
H41A H 0.1740 0.7122 0.5035 0.091 Uiso 1 1 calc R . .
C42 C 0.2242(7) 0.6088(7) 0.6131(5) 0.092(2) Uani 1 1 d . . .
H42A H 0.1837 0.6373 0.6588 0.110 Uiso 1 1 calc R . .
C43 C 0.2920(7) 0.5228(7) 0.6350(5) 0.098(3) Uani 1 1 d . . .
H43A H 0.2980 0.4923 0.6968 0.118 Uiso 1 1 calc R . .
C44 C 0.3520(6) 0.4800(5) 0.5666(5) 0.080(2) Uani 1 1 d . . .
C45 C 0.4270(8) 0.3924(6) 0.5850(7) 0.104(3) Uani 1 1 d . . .
H45A H 0.4347 0.3590 0.6460 0.125 Uiso 1 1 calc R . .
C46 C 0.4853(7) 0.3585(5) 0.5162(7) 0.102(3) Uani 1 1 d . . .
H46A H 0.5339 0.3016 0.5298 0.122 Uiso 1 1 calc R . .
C47 C 0.4762(6) 0.4070(4) 0.4199(6) 0.081(2) Uani 1 1 d . . .
C48 C 0.5408(6) 0.3770(5) 0.3428(8) 0.100(3) Uani 1 1 d . . .
H48A H 0.5919 0.3218 0.3529 0.120 Uiso 1 1 calc R . .
C49 C 0.3662(3) 0.9145(3) 0.0740(3) 0.0421(10) Uani 1 1 d . . .
C50 C 0.3527(4) 0.9967(4) -0.0037(3) 0.0549(13) Uani 1 1 d . . .
H50A H 0.3459 0.9886 -0.0574 0.066 Uiso 1 1 calc R . .
C51 C 0.3495(5) 1.0894(4) -0.0021(4) 0.0646(15) Uani 1 1 d . . .
H51A H 0.3415 1.1433 -0.0547 0.078 Uiso 1 1 calc R . .
C52 C 0.3580(5) 1.1020(4) 0.0778(4) 0.0694(16) Uani 1 1 d . . .
H52A H 0.3531 1.1648 0.0800 0.083 Uiso 1 1 calc R . .
C53 C 0.3737(5) 1.0215(4) 0.1543(4) 0.0611(14) Uani 1 1 d . . .
H53A H 0.3810 1.0301 0.2076 0.073 Uiso 1 1 calc R . .
C54 C 0.3786(4) 0.9283(4) 0.1526(3) 0.0442(10) Uani 1 1 d . . .
O1 O 0.4823(3) 0.7256(3) 0.0402(3) 0.0608(10) Uani 1 1 d . . .
H1A H 0.5083 0.7157 0.0836 0.091 Uiso 1 1 calc R . .
O2 O 0.3257(3) 0.8204(3) -0.0364(2) 0.0614(10) Uani 1 1 d . . .
O3 O 0.2916(3) 0.7245(2) 0.1503(2) 0.0501(8) Uani 1 1 d . . .
O4 O 0.4693(3) 0.7499(3) 0.2155(3) 0.0661(10) Uani 1 1 d . . .
O5 O 0.3076(3) 0.8022(3) 0.3034(2) 0.0596(10) Uani 1 1 d . . .
O6 O 0.4467(3) 0.8623(3) 0.3023(3) 0.0687(11) Uani 1 1 d . . .
O1W O 0.2645(3) 0.6987(3) -0.1201(3) 0.0732(11) Uani 1 1 d . . .
H1WA H 0.2616 0.6721 -0.0618 0.110 Uiso 1 1 d R . .
H1WB H 0.2102 0.6997 -0.1325 0.110 Uiso 1 1 d R . .
O2W O 0.1330(7) 0.6499(7) -0.1827(6) 0.179(4) Uani 1 1 d . . .
H2WA H 0.1505 0.5931 -0.1900 0.269 Uiso 1 1 d R . .
H2WB H 0.0778 0.6788 -0.1993 0.269 Uiso 1 1 d R . .
O3W O 0.2417(6) 0.6066(4) 0.0655(4) 0.132(2) Uani 1 1 d . . .
H3WA H 0.2572 0.6412 0.0901 0.198 Uiso 1 1 d R . .
H3WB H 0.1796 0.6058 0.0850 0.198 Uiso 1 1 d R . .
O4W O 0.0441(9) 0.5697(9) 0.1071(10) 0.250(6) Uani 1 1 d . . .
H4WA H -0.0064 0.5495 0.1468 0.376 Uiso 1 1 d R . .
H4WB H 0.0696 0.5332 0.0718 0.376 Uiso 1 1 d R . .
O5W O 0.4105(14) 0.4528(9) 0.0552(12) 0.188(9) Uani 0.50 1 d P . .
H5WA H 0.3796 0.5033 0.0198 0.282 Uiso 0.50 1 d PR . .
H5WB H 0.4729 0.4452 0.0314 0.282 Uiso 0.50 1 d PR . .
O6W O -0.0422(15) 0.6357(13) -0.1336(13) 0.199(8) Uani 0.50 1 d P . .
H6WA H -0.1024 0.6474 -0.1388 0.298 Uiso 0.50 1 d PR . .
H6WB H -0.0400 0.6565 -0.0906 0.298 Uiso 0.50 1 d PR . .
Cl1 Cl -0.07770(18) 0.84956(17) 0.66352(15) 0.0968(6) Uani 1 1 d D . .
O11 O -0.1422(10) 0.7896(12) 0.7332(15) 0.180(8) Uani 0.50 1 d PD . .
O11' O -0.1399(11) 0.8409(17) 0.6260(13) 0.180(8) Uani 0.50 1 d PD . .
O12 O -0.0361(10) 0.8684(13) 0.7201(10) 0.295(8) Uani 1 1 d D . .
O13 O 0.0067(9) 0.7807(10) 0.6213(10) 0.259(6) Uani 1 1 d D . .
O14 O -0.0769(16) 0.9409(15) 0.6035(16) 0.379(10) Uiso 1 1 d D . .
Cl2 Cl 0.7502(4) 0.6144(3) 0.0777(3) 0.1755(15) Uani 1 1 d D . .
O21 O 0.6633(7) 0.6570(8) 0.1340(7) 0.220(5) Uani 1 1 d D . .
O22 O 0.7304(14) 0.6351(15) -0.0134(12) 0.358(10) Uiso 1 1 d D . .
O23 O 0.8236(12) 0.6917(13) 0.0304(13) 0.345(9) Uiso 1 1 d D . .
O24 O 0.7590(17) 0.5156(14) 0.0899(17) 0.226(9) Uiso 0.50 1 d PD . .
O24' O 0.8190(16) 0.5608(16) 0.1394(14) 0.209(8) Uiso 0.50 1 d PD . .

loop_
_atom_site_aniso_label
_atom_site_aniso_U_11
_atom_site_aniso_U_22
_atom_site_aniso_U_33
_atom_site_aniso_U_23
_atom_site_aniso_U_13
_atom_site_aniso_U_12
Mn1 0.0395(4) 0.0618(5) 0.0338(3) -0.0167(3) -0.0045(3) -0.0133(3)
Mn2 0.0469(4) 0.0444(4) 0.0363(3) -0.0065(3) -0.0061(3) -0.0141(3)
As1 0.0478(3) 0.0511(3) 0.0311(2) -0.01194(19) -0.0071(2) -0.0148(2)
S1 0.0608(8) 0.0545(7) 0.0355(5) -0.0084(5) -0.0168(5) -0.0197(6)
N1 0.043(3) 0.095(4) 0.043(2) -0.025(2) -0.0016(19) -0.020(2)
N2 0.044(2) 0.064(3) 0.038(2) -0.0142(18) -0.0076(18) -0.008(2)
N3 0.036(2) 0.058(2) 0.0372(19) -0.0177(17) -0.0049(16) -0.0061(18)
N4 0.040(2) 0.061(2) 0.0385(19) -0.0214(18) -0.0040(16) -0.0113(19)
N5 0.057(3) 0.050(2) 0.050(2) -0.0123(19) -0.008(2) -0.016(2)
N6 0.050(3) 0.054(2) 0.045(2) -0.0145(18) -0.0065(19) -0.012(2)
N7 0.061(3) 0.046(2) 0.066(3) -0.009(2) -0.015(2) -0.016(2)
N8 0.064(3) 0.057(3) 0.044(2) 0.0007(19) -0.014(2) -0.029(2)
C1 0.039(4) 0.185(10) 0.077(5) -0.041(6) -0.009(3) -0.010(5)
C2 0.054(5) 0.152(8) 0.084(5) -0.032(5) -0.005(4) -0.040(5)
C3 0.053(4) 0.117(6) 0.068(4) -0.035(4) 0.001(3) -0.036(4)
C4 0.042(3) 0.088(4) 0.037(2) -0.024(3) -0.008(2) -0.001(3)
C5 0.050(3) 0.078(4) 0.032(2) -0.018(2) -0.013(2) 0.002(3)
C6 0.068(4) 0.066(3) 0.042(3) -0.006(2) -0.003(3) -0.022(3)
C7 0.092(5) 0.065(4) 0.063(4) -0.002(3) -0.023(4) -0.026(4)
C8 0.113(6) 0.058(4) 0.065(4) -0.010(3) -0.029(4) -0.011(4)
C9 0.066(4) 0.068(4) 0.046(3) -0.017(3) -0.021(3) 0.015(3)
C10 0.105(7) 0.089(5) 0.062(4) -0.024(4) -0.026(4) 0.024(5)
C11 0.066(5) 0.118(7) 0.066(4) -0.029(4) -0.017(4) 0.030(5)
C12 0.048(4) 0.122(6) 0.049(3) -0.028(3) -0.013(3) 0.007(4)
C13 0.043(3) 0.093(4) 0.067(4) -0.037(3) -0.019(3) -0.004(3)
C14 0.036(3) 0.097(4) 0.067(3) -0.041(3) -0.002(2) -0.018(3)
C15 0.040(3) 0.071(3) 0.044(2) -0.028(2) 0.002(2) -0.019(2)
C16 0.048(3) 0.087(4) 0.040(2) -0.030(3) 0.011(2) -0.025(3)
C17 0.059(3) 0.080(4) 0.037(2) -0.024(2) 0.004(2) -0.026(3)
C18 0.056(3) 0.056(3) 0.036(2) -0.018(2) -0.009(2) -0.014(2)
C19 0.060(4) 0.075(4) 0.044(3) -0.022(3) -0.014(2) -0.010(3)
C20 0.057(4) 0.085(4) 0.053(3) -0.033(3) -0.018(3) -0.010(3)
C21 0.041(3) 0.074(4) 0.053(3) -0.024(3) -0.009(2) -0.007(3)
C22 0.042(3) 0.050(2) 0.035(2) -0.0184(19) -0.0038(19) -0.012(2)
C23 0.041(3) 0.048(2) 0.035(2) -0.0182(18) -0.0022(18) -0.011(2)
C24 0.047(3) 0.090(4) 0.045(3) -0.025(3) -0.014(2) -0.013(3)
C25 0.041(4) 0.116(6) 0.077(4) -0.021(4) 0.002(3) -0.023(4)
C26 0.050(4) 0.092(5) 0.053(3) -0.018(3) -0.005(3) -0.018(3)
C27 0.049(4) 0.103(5) 0.086(5) -0.041(4) -0.003(3) 0.001(4)
C28 0.074(5) 0.083(5) 0.089(5) -0.041(4) -0.017(4) 0.000(4)
C29 0.049(3) 0.067(3) 0.061(3) -0.025(3) -0.005(3) -0.008(3)
C30 0.044(3) 0.067(3) 0.041(2) -0.009(2) -0.009(2) -0.015(2)
C31 0.056(3) 0.065(3) 0.046(3) -0.003(2) -0.012(2) -0.028(3)
C32 0.079(4) 0.054(3) 0.087(4) -0.024(3) -0.019(3) -0.022(3)
C33 0.094(6) 0.066(4) 0.115(6) -0.031(4) -0.029(5) -0.029(4)
C34 0.099(6) 0.078(4) 0.094(5) -0.004(4) -0.031(4) -0.053(4)
C35 0.062(4) 0.079(4) 0.064(3) -0.002(3) -0.018(3) -0.035(3)
C36 0.064(4) 0.094(5) 0.085(5) -0.007(4) -0.013(4) -0.040(4)
C37 0.074(5) 0.066(4) 0.140(7) -0.046(5) -0.025(5) -0.009(4)
C38 0.070(4) 0.059(4) 0.094(5) -0.030(3) -0.007(4) -0.013(3)
C39 0.065(4) 0.039(3) 0.084(4) 0.007(3) -0.038(3) -0.024(2)
C40 0.068(4) 0.056(3) 0.057(3) 0.010(2) -0.029(3) -0.036(3)
C41 0.093(5) 0.092(5) 0.051(3) -0.006(3) -0.018(3) -0.049(4)
C42 0.112(6) 0.133(7) 0.047(3) -0.014(4) -0.017(4) -0.066(6)
C43 0.127(7) 0.139(7) 0.046(3) 0.015(4) -0.028(4) -0.098(6)
C44 0.107(5) 0.071(4) 0.072(4) 0.025(3) -0.051(4) -0.060(4)
C45 0.130(8) 0.080(5) 0.107(6) 0.039(5) -0.074(6) -0.064(5)
C46 0.121(7) 0.052(4) 0.143(8) 0.028(4) -0.092(7) -0.040(4)
C47 0.088(5) 0.040(3) 0.128(6) 0.000(3) -0.062(5) -0.024(3)
C48 0.092(6) 0.043(3) 0.186(10) -0.029(5) -0.076(6) -0.003(4)
C49 0.037(3) 0.053(3) 0.034(2) -0.0051(18) -0.0082(18) -0.015(2)
C50 0.069(4) 0.057(3) 0.042(2) -0.005(2) -0.019(2) -0.022(3)
C51 0.081(4) 0.052(3) 0.057(3) 0.003(2) -0.021(3) -0.027(3)
C52 0.098(5) 0.054(3) 0.062(3) -0.011(3) -0.021(3) -0.028(3)
C53 0.086(4) 0.055(3) 0.052(3) -0.013(2) -0.018(3) -0.030(3)
C54 0.047(3) 0.053(3) 0.037(2) -0.0104(19) -0.0077(19) -0.022(2)
O1 0.060(2) 0.069(2) 0.051(2) -0.0259(18) -0.0035(18) -0.0094(19)
O2 0.087(3) 0.069(2) 0.0384(17) -0.0136(16) -0.0202(18) -0.027(2)
O3 0.058(2) 0.057(2) 0.0414(17) -0.0116(15) -0.0099(15) -0.0251(17)
O4 0.080(3) 0.064(2) 0.054(2) -0.0166(18) -0.028(2) -0.001(2)
O5 0.078(3) 0.061(2) 0.0427(18) -0.0089(16) -0.0070(17) -0.034(2)
O6 0.084(3) 0.089(3) 0.051(2) -0.019(2) -0.028(2) -0.034(2)
O1W 0.084(3) 0.068(3) 0.072(3) -0.020(2) -0.013(2) -0.028(2)
O2W 0.206(8) 0.234(9) 0.175(7) -0.111(7) -0.030(6) -0.106(7)
O3W 0.195(7) 0.106(4) 0.115(5) -0.004(3) -0.042(4) -0.092(5)
O4W 0.230(12) 0.232(12) 0.330(16) -0.109(11) -0.054(11) -0.082(10)
O5W 0.32(2) 0.083(8) 0.240(17) -0.099(10) -0.209(17) 0.068(10)
O6W 0.214(19) 0.157(15) 0.183(17) -0.015(13) 0.013(14) -0.078(14)
Cl1 0.1063(16) 0.1013(14) 0.1008(14) -0.0182(11) -0.0403(12) -0.0450(12)
O11 0.083(9) 0.153(13) 0.27(2) -0.042(14) 0.021(12) -0.072(9)
O11' 0.108(10) 0.31(2) 0.184(15) -0.069(16) -0.061(10) -0.117(14)
O12 0.275(14) 0.46(2) 0.284(14) -0.188(16) -0.120(12) -0.105(14)
O13 0.183(10) 0.240(13) 0.293(15) -0.082(11) -0.036(10) 0.035(9)
Cl2 0.228(4) 0.110(2) 0.147(3) -0.030(2) -0.028(3) 0.004(2)
O21 0.165(8) 0.226(11) 0.217(10) -0.114(9) 0.038(7) 0.015(7)

loop_
_atom_type_symbol
_atom_type_description
_atom_type_scat_dispersion_real
_atom_type_scat_dispersion_imag
_atom_type_scat_source
C C 0.0033 0.0016 'International Tables Vol C Tables 4.2.6.8 and 6.1.1.4'
H H 0.0000 0.0000 'International Tables Vol C Tables 4.2.6.8 and 6.1.1.4'
N N 0.0061 0.0033 'International Tables Vol C Tables 4.2.6.8 and 6.1.1.4'
O O 0.0106 0.0060 'International Tables Vol C Tables 4.2.6.8 and 6.1.1.4'
S S 0.1246 0.1234 'International Tables Vol C Tables 4.2.6.8 and 6.1.1.4'
Cl Cl 0.1484 0.1585 'International Tables Vol C Tables 4.2.6.8 and 6.1.1.4'
Mn Mn 0.3368 0.7283 'International Tables Vol C Tables 4.2.6.8 and 6.1.1.4'
As As 0.0499 2.0058 'International Tables Vol C Tables 4.2.6.8 and 6.1.1.4'

loop_
_geom_angle_atom_site_label_1
_geom_angle_atom_site_label_2
_geom_angle_atom_site_label_3
_geom_angle
_geom_angle_site_symmetry_1
_geom_angle_site_symmetry_3
_geom_angle_publ_flag
O2 Mn1 O1W 91.91(16) . . ?
O2 Mn1 N4 91.97(15) . . ?
O1W Mn1 N4 99.38(16) . . ?
O2 Mn1 N1 103.69(16) . . ?
O1W Mn1 N1 92.85(18) . . ?
N4 Mn1 N1 159.80(16) . . ?
O2 Mn1 N2 94.07(14) . . ?
O1W Mn1 N2 165.22(17) . . ?
N4 Mn1 N2 93.91(15) . . ?
N1 Mn1 N2 72.61(17) . . ?
O2 Mn1 N3 164.06(15) . . ?
O1W Mn1 N3 91.25(16) . . ?
N4 Mn1 N3 72.09(14) . . ?
N1 Mn1 N3 91.75(14) . . ?
N2 Mn1 N3 86.70(14) . . ?
O3 Mn2 O5 93.55(13) . . ?
O3 Mn2 N7 97.72(16) . . ?
O5 Mn2 N7 111.41(16) . . ?
O3 Mn2 N6 103.35(15) . . ?
O5 Mn2 N6 85.53(15) . . ?
N7 Mn2 N6 152.09(16) . . ?
O3 Mn2 N8 168.08(16) . . ?
O5 Mn2 N8 84.05(14) . . ?
N7 Mn2 N8 72.50(18) . . ?
N6 Mn2 N8 88.13(16) . . ?
O3 Mn2 N5 95.86(14) . . ?
O5 Mn2 N5 158.10(16) . . ?
N7 Mn2 N5 86.87(16) . . ?
N6 Mn2 N5 73.08(16) . . ?
N8 Mn2 N5 90.49(15) . . ?
O2 As1 O3 111.63(18) . . ?
O2 As1 O1 104.41(19) . . ?
O3 As1 O1 109.81(18) . . ?
O2 As1 C49 106.42(18) . . ?
O3 As1 C49 114.54(17) . . ?
O1 As1 C49 109.50(19) . . ?
O6 S1 O4 114.4(3) . . ?
O6 S1 O5 112.7(2) . . ?
O4 S1 O5 111.2(2) . . ?
O6 S1 C54 106.4(2) . . ?
O4 S1 C54 105.6(2) . . ?
O5 S1 C54 105.7(2) . . ?
C3 N1 C4 118.0(6) . . ?
C3 N1 Mn1 126.4(5) . . ?
C4 N1 Mn1 115.5(4) . . ?
C6 N2 C5 118.3(5) . . ?
C6 N2 Mn1 126.7(4) . . ?
C5 N2 Mn1 114.7(4) . . ?
C21 N3 C22 117.7(4) . . ?
C21 N3 Mn1 127.1(3) . . ?
C22 N3 Mn1 114.9(3) . . ?
C24 N4 C23 118.0(4) . . ?
C24 N4 Mn1 125.6(3) . . ?
C23 N4 Mn1 116.4(3) . . ?
C32 N5 C31 117.3(5) . . ?
C32 N5 Mn2 128.0(4) . . ?
C31 N5 Mn2 114.6(3) . . ?
C29 N6 C30 119.1(5) . . ?
C29 N6 Mn2 125.1(4) . . ?
C30 N6 Mn2 115.5(3) . . ?
C38 N7 C39 118.4(6) . . ?
C38 N7 Mn2 125.2(4) . . ?
C39 N7 Mn2 116.4(4) . . ?
C41 N8 C40 118.0(5) . . ?
C41 N8 Mn2 126.7(4) . . ?
C40 N8 Mn2 115.2(4) . . ?
C2 C1 C12 120.1(8) . . ?
C2 C1 H1B 119.9 . . ?
C12 C1 H1B 119.9 . . ?
C1 C2 C3 119.0(8) . . ?
C1 C2 H2A 120.5 . . ?
C3 C2 H2A 120.5 . . ?
N1 C3 C2 123.2(8) . . ?
N1 C3 H3A 118.4 . . ?
C2 C3 H3A 118.4 . . ?
N1 C4 C12 122.8(6) . . ?
N1 C4 C5 118.5(5) . . ?
C12 C4 C5 118.7(6) . . ?
N2 C5 C9 121.2(5) . . ?
N2 C5 C4 118.2(5) . . ?
C9 C5 C4 120.6(5) . . ?
N2 C6 C7 122.5(6) . . ?
N2 C6 H6A 118.7 . . ?
C7 C6 H6A 118.7 . . ?
C8 C7 C6 120.1(6) . . ?
C8 C7 H7A 119.9 . . ?
C6 C7 H7A 119.9 . . ?
C7 C8 C9 119.7(6) . . ?
C7 C8 H8A 120.2 . . ?
C9 C8 H8A 120.2 . . ?
C8 C9 C5 118.2(6) . . ?
C8 C9 C10 124.0(7) . . ?
C5 C9 C10 117.8(7) . . ?
C11 C10 C9 121.6(8) . . ?
C11 C10 H10A 119.2 . . ?
C9 C10 H10A 119.2 . . ?
C10 C11 C12 121.5(7) . . ?
C10 C11 H11A 119.2 . . ?
C12 C11 H11A 119.2 . . ?
C1 C12 C4 116.7(8) . . ?
C1 C12 C11 123.6(8) . . ?
C4 C12 C11 119.7(7) . . ?
C14 C13 C24 119.5(5) . . ?
C14 C13 H13A 120.3 . . ?
C24 C13 H13A 120.3 . . ?
C13 C14 C15 119.4(5) . . ?
C13 C14 H14A 120.3 . . ?
C15 C14 H14A 120.3 . . ?
C14 C15 C23 117.3(4) . . ?
C14 C15 C16 123.8(5) . . ?
C23 C15 C16 118.9(5) . . ?
C17 C16 C15 121.1(5) . . ?
C17 C16 H16A 119.4 . . ?
C15 C16 H16A 119.4 . . ?
C16 C17 C18 121.9(5) . . ?
C16 C17 H17A 119.1 . . ?
C18 C17 H17A 119.1 . . ?
C19 C18 C22 117.2(5) . . ?
C19 C18 C17 123.5(4) . . ?
C22 C18 C17 119.3(5) . . ?
C20 C19 C18 119.9(5) . . ?
C20 C19 H19A 120.0 . . ?
C18 C19 H19A 120.0 . . ?
C19 C20 C21 118.5(5) . . ?
C19 C20 H20A 120.7 . . ?
C21 C20 H20A 120.7 . . ?
N3 C21 C20 124.0(5) . . ?
N3 C21 H21A 118.0 . . ?
C20 C21 H21A 118.0 . . ?
N3 C22 C18 122.7(4) . . ?
N3 C22 C23 118.4(4) . . ?
C18 C22 C23 118.8(4) . . ?
N4 C23 C15 122.7(4) . . ?
N4 C23 C22 117.3(4) . . ?
C15 C23 C22 120.0(4) . . ?
N4 C24 C13 123.0(5) . . ?
N4 C24 H24A 118.5 . . ?
C13 C24 H24A 118.5 . . ?
C36 C25 C26 122.3(6) . . ?
C36 C25 H25A 118.8 . . ?
C26 C25 H25A 118.8 . . ?
C27 C26 C30 116.1(6) . . ?
C27 C26 C25 125.5(7) . . ?
C30 C26 C25 118.3(6) . . ?
C28 C27 C26 120.6(6) . . ?
C28 C27 H27A 119.7 . . ?
C26 C27 H27A 119.7 . . ?
C27 C28 C29 119.9(7) . . ?
C27 C28 H28A 120.1 . . ?
C29 C28 H28A 120.1 . . ?
N6 C29 C28 122.2(6) . . ?
N6 C29 H29A 118.9 . . ?
C28 C29 H29A 118.9 . . ?
N6 C30 C26 122.0(5) . . ?
N6 C30 C31 118.7(5) . . ?
C26 C30 C31 119.3(5) . . ?
N5 C31 C35 122.8(6) . . ?
N5 C31 C30 117.3(4) . . ?
C35 C31 C30 119.9(6) . . ?
N5 C32 C33 123.9(7) . . ?
N5 C32 H32A 118.0 . . ?
C33 C32 H32A 118.0 . . ?
C34 C33 C32 118.3(7) . . ?
C34 C33 H33A 120.8 . . ?
C32 C33 H33A 120.8 . . ?
C33 C34 C35 120.9(6) . . ?
C33 C34 H34A 119.6 . . ?
C35 C34 H34A 119.6 . . ?
C31 C35 C34 116.7(6) . . ?
C31 C35 C36 119.5(6) . . ?
C34 C35 C36 123.8(6) . . ?
C25 C36 C35 120.7(6) . . ?
C25 C36 H36A 119.6 . . ?
C35 C36 H36A 119.6 . . ?
C48 C37 C38 118.9(8) . . ?
C48 C37 H37A 120.5 . . ?
C38 C37 H37A 120.5 . . ?
N7 C38 C37 122.4(7) . . ?
N7 C38 H38A 118.8 . . ?
C37 C38 H38A 118.8 . . ?
N7 C39 C47 123.4(7) . . ?
N7 C39 C40 117.7(5) . . ?
C47 C39 C40 118.8(6) . . ?
N8 C40 C44 121.9(6) . . ?
N8 C40 C39 117.8(5) . . ?
C44 C40 C39 120.2(6) . . ?
N8 C41 C42 123.8(8) . . ?
N8 C41 H41A 118.1 . . ?
C42 C41 H41A 118.1 . . ?
C43 C42 C41 117.4(8) . . ?
C43 C42 H42A 121.3 . . ?
C41 C42 H42A 121.3 . . ?
C42 C43 C44 121.2(6) . . ?
C42 C43 H43A 119.4 . . ?
C44 C43 H43A 119.4 . . ?
C43 C44 C40 117.5(7) . . ?
C43 C44 C45 123.5(7) . . ?
C40 C44 C45 119.0(8) . . ?
C46 C45 C44 120.5(8) . . ?
C46 C45 H45A 119.8 . . ?
C44 C45 H45A 119.8 . . ?
C45 C46 C47 122.2(8) . . ?
C45 C46 H46A 118.9 . . ?
C47 C46 H46A 118.9 . . ?
C39 C47 C48 116.2(7) . . ?
C39 C47 C46 119.4(9) . . ?
C48 C47 C46 124.3(8) . . ?
C37 C48 C47 120.6(7) . . ?
C37 C48 H48A 119.7 . . ?
C47 C48 H48A 119.7 . . ?
C54 C49 C50 118.3(4) . . ?
C54 C49 As1 126.7(3) . . ?
C50 C49 As1 115.0(3) . . ?
C51 C50 C49 121.0(5) . . ?
C51 C50 H50A 119.5 . . ?
C49 C50 H50A 119.5 . . ?
C50 C51 C52 119.8(5) . . ?
C50 C51 H51A 120.1 . . ?
C52 C51 H51A 120.1 . . ?
C53 C52 C51 120.0(5) . . ?
C53 C52 H52A 120.0 . . ?
C51 C52 H52A 120.0 . . ?
C52 C53 C54 120.5(5) . . ?
C52 C53 H53A 119.7 . . ?
C54 C53 H53A 119.7 . . ?
C53 C54 C49 120.3(5) . . ?
C53 C54 S1 118.0(4) . . ?
C49 C54 S1 121.6(4) . . ?
As1 O1 H1A 109.5 . . ?
As1 O2 Mn1 176.0(3) . . ?
As1 O3 Mn2 138.90(18) . . ?
S1 O5 Mn2 120.9(2) . . ?
Mn1 O1W O3W 113.5(2) . . ?
Mn1 O1W O2W 122.3(3) . . ?
O3W O1W O2W 107.9(3) . . ?
Mn1 O1W H1WA 109.5 . . ?
O3W O1W H1WA 5.3 . . ?
O2W O1W H1WA 113.2 . . ?
Mn1 O1W H1WB 108.8 . . ?
O3W O1W H1WB 104.5 . . ?
O2W O1W H1WB 20.0 . . ?
H1WA O1W H1WB 109.5 . . ?
O6W O2W O24 108.6(7) . 2_665 ?
O6W O2W O1W 137.6(6) . . ?
O24 O2W O1W 71.5(5) 2_665 . ?
O6W O2W H2WA 90.9 . . ?
O24 O2W H2WA 49.8 2_665 . ?
O1W O2W H2WA 115.0 . . ?
O6W O2W H2WB 40.5 . . ?
O24 O2W H2WB 147.4 2_665 . ?
O1W O2W H2WB 135.5 . . ?
H2WA O2W H2WB 109.5 . . ?
O1W O3W H3WA 108.2 . . ?
O1W O3W H3WB 104.9 . . ?
H3WA O3W H3WB 109.5 . . ?
H4WA O4W H4WB 109.5 . . ?
H5WA O5W H5WB 109.5 . . ?
O2W O6W H6WA 156.4 . . ?
O2W O6W H6WB 81.7 . . ?
H6WA O6W H6WB 109.5 . . ?
O11' Cl1 O12 163.0(11) . . ?
O11' Cl1 O14 89.1(14) . . ?
O12 Cl1 O14 91.3(12) . . ?
O11' Cl1 O11 71.7(10) . . ?
O12 Cl1 O11 98.2(11) . . ?
O14 Cl1 O11 142.5(12) . . ?
O11' Cl1 O13 93.6(11) . . ?
O12 Cl1 O13 102.4(8) . . ?
O14 Cl1 O13 107.4(11) . . ?
O11 Cl1 O13 105.8(9) . . ?
Cl1 O11 O11' 49.4(6) . . ?
Cl1 O11' O11 58.8(8) . . ?
O24 Cl2 O21 115.1(11) . . ?
O24 Cl2 O22 87.7(13) . . ?
O21 Cl2 O22 108.6(9) . . ?
O24 Cl2 O24' 73.7(12) . . ?
O21 Cl2 O24' 105.2(10) . . ?
O22 Cl2 O24' 145.9(12) . . ?
O24 Cl2 O23 135.7(12) . . ?
O21 Cl2 O23 107.9(8) . . ?
O22 Cl2 O23 88.5(9) . . ?
O24' Cl2 O23 85.7(10) . . ?
Cl2 O24 O24' 54.8(10) . . ?
Cl2 O24' O24 51.4(9) . . ?

loop_
_geom_bond_atom_site_label_1
_geom_bond_atom_site_label_2
_geom_bond_distance
_geom_bond_site_symmetry_2
_geom_bond_publ_flag
Mn1 O2 2.061(3) . ?
Mn1 O1W 2.128(4) . ?
Mn1 N4 2.283(4) . ?
Mn1 N1 2.293(5) . ?
Mn1 N2 2.310(5) . ?
Mn1 N3 2.316(4) . ?
Mn2 O3 2.088(3) . ?
Mn2 O5 2.176(4) . ?
Mn2 N7 2.261(5) . ?
Mn2 N6 2.262(4) . ?
Mn2 N8 2.296(4) . ?
Mn2 N5 2.300(4) . ?
As1 O2 1.632(3) . ?
As1 O3 1.659(3) . ?
As1 O1 1.717(4) . ?
As1 C49 1.918(5) . ?
S1 O6 1.427(4) . ?
S1 O4 1.448(4) . ?
S1 O5 1.450(4) . ?
S1 C54 1.767(5) . ?
N1 C3 1.312(7) . ?
N1 C4 1.358(8) . ?
N2 C6 1.328(7) . ?
N2 C5 1.365(7) . ?
N3 C21 1.324(6) . ?
N3 C22 1.343(6) . ?
N4 C24 1.316(6) . ?
N4 C23 1.355(5) . ?
N5 C32 1.327(7) . ?
N5 C31 1.367(7) . ?
N6 C29 1.316(7) . ?
N6 C30 1.356(6) . ?
N7 C38 1.329(8) . ?
N7 C39 1.349(7) . ?
N8 C41 1.342(8) . ?
N8 C40 1.349(7) . ?
C1 C2 1.351(13) . ?
C1 C12 1.405(12) . ?
C1 H1B 0.9300 . ?
C2 C3 1.401(10) . ?
C2 H2A 0.9300 . ?
C3 H3A 0.9300 . ?
C4 C12 1.405(8) . ?
C4 C5 1.432(8) . ?
C5 C9 1.416(8) . ?
C6 C7 1.388(9) . ?
C6 H6A 0.9300 . ?
C7 C8 1.347(10) . ?
C7 H7A 0.9300 . ?
C8 C9 1.384(10) . ?
C8 H8A 0.9300 . ?
C9 C10 1.425(10) . ?
C10 C11 1.343(12) . ?
C10 H10A 0.9300 . ?
C11 C12 1.411(11) . ?
C11 H11A 0.9300 . ?
C13 C14 1.357(8) . ?
C13 C24 1.396(8) . ?
C13 H13A 0.9300 . ?
C14 C15 1.400(7) . ?
C14 H14A 0.9300 . ?
C15 C23 1.404(6) . ?
C15 C16 1.438(7) . ?
C16 C17 1.328(8) . ?
C16 H16A 0.9300 . ?
C17 C18 1.430(7) . ?
C17 H17A 0.9300 . ?
C18 C19 1.398(7) . ?
C18 C22 1.410(6) . ?
C19 C20 1.363(8) . ?
C19 H19A 0.9300 . ?
C20 C21 1.382(7) . ?
C20 H20A 0.9300 . ?
C21 H21A 0.9300 . ?
C22 C23 1.446(6) . ?
C24 H24A 0.9300 . ?
C25 C36 1.339(10) . ?
C25 C26 1.418(9) . ?
C25 H25A 0.9300 . ?
C26 C27 1.405(10) . ?
C26 C30 1.408(8) . ?
C27 C28 1.341(10) . ?
C27 H27A 0.9300 . ?
C28 C29 1.377(8) . ?
C28 H28A 0.9300 . ?
C29 H29A 0.9300 . ?
C30 C31 1.438(8) . ?
C31 C35 1.392(7) . ?
C32 C33 1.381(9) . ?
C32 H32A 0.9300 . ?
C33 C34 1.355(10) . ?
C33 H33A 0.9300 . ?
C34 C35 1.405(10) . ?
C34 H34A 0.9300 . ?
C35 C36 1.416(9) . ?
C36 H36A 0.9300 . ?
C37 C48 1.343(12) . ?
C37 C38 1.394(10) . ?
C37 H37A 0.9300 . ?
C38 H38A 0.9300 . ?
C39 C47 1.384(9) . ?
C39 C40 1.438(9) . ?
C40 C44 1.415(8) . ?
C41 C42 1.395(9) . ?
C41 H41A 0.9300 . ?
C42 C43 1.365(12) . ?
C42 H42A 0.9300 . ?
C43 C44 1.392(12) . ?
C43 H43A 0.9300 . ?
C44 C45 1.430(12) . ?
C45 C46 1.319(12) . ?
C45 H45A 0.9300 . ?
C46 C47 1.449(11) . ?
C46 H46A 0.9300 . ?
C47 C48 1.419(12) . ?
C48 H48A 0.9300 . ?
C49 C54 1.391(6) . ?
C49 C50 1.396(6) . ?
C50 C51 1.375(8) . ?
C50 H50A 0.9300 . ?
C51 C52 1.377(8) . ?
C51 H51A 0.9300 . ?
C52 C53 1.377(8) . ?
C52 H52A 0.9300 . ?
C53 C54 1.378(7) . ?
C53 H53A 0.9300 . ?
O1 H1A 0.8200 . ?
O1W O3W 2.701(8) . ?
O1W O2W 2.723(8) . ?
O1W H1WA 0.8500 . ?
O1W H1WB 0.8499 . ?
O2W O6W 2.44(2) . ?
O2W O24 2.67(2) 2_665 ?
O2W H2WA 0.8499 . ?
O2W H2WB 0.8500 . ?
O3W H3WA 0.8501 . ?
O3W H3WB 0.8499 . ?
O4W H4WA 0.8500 . ?
O4W H4WB 0.8501 . ?
O5W H5WA 0.8499 . ?
O5W H5WB 0.8500 . ?
O6W H6WA 0.8498 . ?
O6W H6WB 0.8502 . ?
Cl1 O11' 1.259(10) . ?
Cl1 O12 1.345(9) . ?
Cl1 O14 1.35(2) . ?
Cl1 O11 1.418(12) . ?
Cl1 O13 1.502(10) . ?
O11 O11' 1.57(2) . ?
Cl2 O24 1.385(18) . ?
Cl2 O21 1.425(8) . ?
Cl2 O22 1.448(15) . ?
Cl2 O24' 1.448(17) . ?
Cl2 O23 1.608(15) . ?
O24 O24' 1.70(3) . ?
